data_8105917
loop_
_publ_author_name
'Wang, Guo-Xi'
'Xing, Zheng'

_publ_section_title
;
 The crystal structure of
 dichlorido-\m2-dichlorido-(\h2-1,4-bis(4-vinylbenzyl)-1,4-diazabicyclo[2.2.2]octane-1,4-diium)dicopper(I),
 C24H30N2Cu2Cl4
;
_journal_issue 5
_journal_name_full 'Zeitschrift f\"ur Kristallographie - New Crystal Structures'
_journal_page_first 997
_journal_page_last 999
_journal_paper_doi 10.1515/ncrs-2019-0212
_journal_volume 234
_journal_year 2019
_chemical_formula_moiety 'C24 H30 Cl4 Cu2 N2'
_chemical_formula_sum 'C24 H30 Cl4 Cu2 N2'
_chemical_formula_weight 615.38
_space_group_crystal_system triclinic
_space_group_IT_number 2
_space_group_name_Hall '-P 1'
_space_group_name_H-M_alt 'P -1'
_atom_sites_solution_hydrogens geom
_atom_sites_solution_primary direct
_atom_sites_solution_secondary difmap
_cell_angle_alpha 89.153(7)
_cell_angle_beta 85.294(7)
_cell_angle_gamma 84.604(6)
_cell_formula_units_Z 2
_cell_length_a 7.204(4)
_cell_length_b 8.593(5)
_cell_length_c 21.112(12)
_cell_measurement_reflns_used 4131
_cell_measurement_temperature 296(2)
_cell_measurement_theta_max 21.328
_cell_measurement_theta_min 2.563
_cell_volume 1296.7(13)
_computing_cell_refinement 'Bruker SMART [1]'
_computing_data_collection 'Bruker SMART [1]'
_computing_data_reduction 'Bruker SMART [1]'
_computing_molecular_graphics 'Olex2 -2009)[4]'
_computing_publication_material Olex2-2009)[4]
_computing_structure_refinement 'ShelXL (Sheldrick, 2015)[3]'
_computing_structure_solution 'SHELXS-97 (Sheldrick, 1990)[2]'
_diffrn_ambient_temperature 296.15
_diffrn_measured_fraction_theta_full 0.998
_diffrn_measured_fraction_theta_max 0.998
_diffrn_measurement_device_type 'Bruker Smart Apex CCD area detector'
_diffrn_measurement_method 'phi and omega scans'
_diffrn_radiation_monochromator graphite
_diffrn_radiation_type MoK\a
_diffrn_radiation_wavelength 0.71073
_diffrn_reflns_av_R_equivalents 0.0545
_diffrn_reflns_av_unetI/netI 0.0537
_diffrn_reflns_Laue_measured_fraction_full 0.998
_diffrn_reflns_Laue_measured_fraction_max 0.998
_diffrn_reflns_limit_h_max 8
_diffrn_reflns_limit_h_min -8
_diffrn_reflns_limit_k_max 10
_diffrn_reflns_limit_k_min -10
_diffrn_reflns_limit_l_max 25
_diffrn_reflns_limit_l_min -25
_diffrn_reflns_number 20772
_diffrn_reflns_point_group_measured_fraction_full 0.998
_diffrn_reflns_point_group_measured_fraction_max 0.998
_diffrn_reflns_theta_full 24.998
_diffrn_reflns_theta_max 24.998
_diffrn_reflns_theta_min 2.849
_diffrn_source 'fine-focus sealed tube'
_exptl_absorpt_coefficient_mu 2.068
_exptl_absorpt_correction_type none
_exptl_crystal_colour yellow
_exptl_crystal_density_diffrn 1.576
_exptl_crystal_density_method 'not measured'
_exptl_crystal_description BLOCK
_exptl_crystal_F_000 628
_exptl_crystal_size_max 0.18
_exptl_crystal_size_mid 0.17
_exptl_crystal_size_min 0.16
_refine_diff_density_max 1.420
_refine_diff_density_min -0.867
_refine_diff_density_rms 0.080
_refine_ls_extinction_coef .
_refine_ls_extinction_method none
_refine_ls_goodness_of_fit_ref 1.033
_refine_ls_hydrogen_treatment constr
_refine_ls_matrix_type full
_refine_ls_number_parameters 338
_refine_ls_number_reflns 4567
_refine_ls_number_restraints 105
_refine_ls_restrained_S_all 1.035
_refine_ls_R_factor_all 0.0934
_refine_ls_R_factor_gt 0.0535
_refine_ls_shift/su_max 0.000
_refine_ls_shift/su_mean 0.000
_refine_ls_structure_factor_coef Fsqd
_refine_ls_weighting_details 'w=1/[\s^2^(Fo^2^)+(0.0728P)^2^+1.2190P] where P=(Fo^2^+2Fc^2^)/3'
_refine_ls_weighting_scheme calc
_refine_ls_wR_factor_gt 0.1305
_refine_ls_wR_factor_ref 0.1471
_reflns_Friedel_coverage 0.000
_reflns_Friedel_fraction_full .
_reflns_Friedel_fraction_max .
_reflns_number_gt 3021
_reflns_number_total 4567
_reflns_threshold_expression 'I > 2\s(I)'
_cod_data_source_file suppl_ncrs-2019-0212_suppl.cif
_cod_data_source_block 11
_cod_original_cell_volume 1296.7(12)
_cod_database_code 8105917
_shelx_space_group_comment
;
The symmetry employed for this shelxl refinement is uniquely defined
by the following loop, which should always be used as a source of
symmetry information in preference to the above space-group names.
They are only intended as comments.
;
_shelx_estimated_absorpt_t_max 0.733
_shelx_estimated_absorpt_t_min 0.707
_olex2_refinement_description
;
1. Fixed Uiso
 At 1.2 times of:
  All C(H) groups, All C(H,H) groups, All C(H,H,H,H) groups
2. Restrained distances
 C23A-C20A
 1.48 with sigma of 0.02
 C17A-C16
 1.5 with sigma of 0.02
 C24-C23
 1.33 with sigma of 0.02
3. Uiso/Uaniso restraints and constraints
Uanis(C17) \\sim Ueq, Uanis(C18) \\sim Ueq, Uanis(C19) \\sim Ueq, Uanis(C20)
\\sim Ueq, Uanis(C21) \\sim Ueq, Uanis(C22) \\sim Ueq, Uanis(C23) \\sim Ueq,
Uanis(C24) \\sim Ueq, Uanis(C17A) \\sim Ueq, Uanis(C18A) \\sim Ueq, Uanis(C19A)
\\sim Ueq, Uanis(C20A) \\sim Ueq, Uanis(C21A) \\sim Ueq, Uanis(C22A) \\sim Ueq,
Uanis(C23A) \\sim Ueq, Uanis(C24A) \\sim Ueq: with sigma of 0.01 and sigma for
terminal atoms of 0.02
Uanis(Cu2) \\sim Ueq: with sigma of 0.01 and sigma for terminal atoms of 0.02
Uanis(C23A) = Uanis(C23)
Uanis(C24) = Uanis(C24A)
4. Others
 Sof(H16C)=Sof(H16D)=Sof(C17A)=Sof(C18A)=Sof(H18A)=Sof(C19A)=Sof(H19A)=
 Sof(C20A)=Sof(C21A)=Sof(H21A)=Sof(C22A)=Sof(H22A)=Sof(C23A)=Sof(H23A)=
 Sof(C24A)=Sof(H24C)=Sof(H24D)=1-FVAR(1)
 Sof(H16A)=Sof(H16B)=Sof(C17)=Sof(C18)=Sof(H18)=Sof(C19)=Sof(H19)=Sof(C20)=
 Sof(C21)=Sof(H21)=Sof(C22)=Sof(H22)=Sof(C23)=Sof(H23)=Sof(C24)=Sof(H24A)=
 Sof(H24B)=FVAR(1)
5.a Ternary CH refined with riding coordinates:
 C2(H2)
5.b Secondary CH2 refined with riding coordinates:
 C9(H9A,H9B), C10(H10A,H10B), C11(H11A,H11B), C12(H12A,H12B), C13(H13A,H13B),
 C14(H14A,H14B), C15(H15A,H15B), C16(H16A,H16B), C16(H16C,H16D)
5.c Aromatic/amide H refined with riding coordinates:
 C4(H4), C5(H5), C7(H7), C8(H8), C18(H18), C19(H19), C21(H21), C22(H22),
 C23(H23), C18A(H18A), C19A(H19A), C21A(H21A), C22A(H22A), C23A(H23A)
5.d Fitted hexagon refined as free rotating group:
 C17A(C18A,C19A,C20A,C21A,C22A)
5.e X=CH2 refined with riding coordinates:
 C1(H1A,H1B), C24(H24A,H24B), C24A(H24C,H24D)
;
_olex2_submission_special_instructions 'No special instructions were received'

loop_
_space_group_symop_operation_xyz
'x, y, z'
'-x, -y, -z'

loop_
_atom_site_label
_atom_site_type_symbol
_atom_site_fract_x
_atom_site_fract_y
_atom_site_fract_z
_atom_site_U_iso_or_equiv
_atom_site_adp_type
_atom_site_occupancy
_atom_site_site_symmetry_order
_atom_site_calc_flag
_atom_site_refinement_flags_posn
_atom_site_refinement_flags_adp
_atom_site_refinement_flags_occupancy
_atom_site_disorder_assembly
_atom_site_disorder_group
Cu1 Cu 0.58550(9) 0.81257(8) 0.34333(3) 0.0475(2) Uani 1 1 d . . . . .
Cu2 Cu 0.69272(11) 0.65681(10) 0.20477(5) 0.0787(3) Uani 1 1 d . U . . .
Cl2 Cl 0.66043(18) 0.55044(15) 0.33670(7) 0.0474(4) Uani 1 1 d . . . . .
Cl1 Cl 0.28066(19) 0.85704(18) 0.32683(9) 0.0682(5) Uani 1 1 d . . . . .
Cl3 Cl 0.7505(2) 0.88745(18) 0.22295(8) 0.0610(4) Uani 1 1 d . . . . .
Cl4 Cl 0.6727(2) 0.44493(19) 0.15778(8) 0.0644(5) Uani 1 1 d . . . . .
N1 N 0.8161(6) 0.7733(5) 0.79798(19) 0.0367(10) Uani 1 1 d . . . . .
N2 N 0.8289(5) 0.6289(4) 0.69253(18) 0.0316(9) Uani 1 1 d . . . . .
C1 C 0.6543(9) 1.0067(6) 0.3874(3) 0.0543(15) Uani 1 1 d . . . . .
H1A H 0.5590 1.0331 0.4188 0.065 Uiso 1 1 calc R . . . .
H1B H 0.6565 1.0594 0.3486 0.065 Uiso 1 1 calc R . . . .
C2 C 0.7904(8) 0.8914(7) 0.3981(3) 0.0465(14) Uani 1 1 d . . . . .
H2 H 0.9114 0.9028 0.3746 0.056 Uiso 1 1 calc R . . . .
C3 C 0.8009(7) 0.7997(6) 0.4582(2) 0.0390(12) Uani 1 1 d . . . . .
C4 C 0.9721(7) 0.7616(6) 0.4823(3) 0.0445(13) Uani 1 1 d . . . . .
H4 H 1.0798 0.7927 0.4603 0.053 Uiso 1 1 calc R . . . .
C5 C 0.9862(7) 0.6780(7) 0.5385(3) 0.0477(14) Uani 1 1 d . . . . .
H5 H 1.1028 0.6532 0.5538 0.057 Uiso 1 1 calc R . . . .
C6 C 0.8272(7) 0.6313(6) 0.5720(2) 0.0349(12) Uani 1 1 d . . . . .
C7 C 0.6573(8) 0.6655(6) 0.5471(2) 0.0453(14) Uani 1 1 d . . . . .
H7 H 0.5501 0.6310 0.5682 0.054 Uiso 1 1 calc R . . . .
C8 C 0.6436(8) 0.7501(7) 0.4916(3) 0.0488(14) Uani 1 1 d . . . . .
H8 H 0.5269 0.7742 0.4763 0.059 Uiso 1 1 calc R . . . .
C9 C 0.8413(7) 0.5335(6) 0.6311(2) 0.0404(13) Uani 1 1 d . . . . .
H9A H 0.9593 0.4686 0.6276 0.048 Uiso 1 1 calc R . . . .
H9B H 0.7417 0.4646 0.6340 0.048 Uiso 1 1 calc R . . . .
C10 C 0.9759(7) 0.7409(6) 0.6902(3) 0.0430(13) Uani 1 1 d . . . . .
H10A H 1.0970 0.6863 0.6776 0.052 Uiso 1 1 calc R . . . .
H10B H 0.9495 0.8221 0.6590 0.052 Uiso 1 1 calc R . . . .
C11 C 0.9805(7) 0.8129(7) 0.7540(3) 0.0474(14) Uani 1 1 d . . . . .
H11A H 0.9781 0.9256 0.7492 0.057 Uiso 1 1 calc R . . . .
H11B H 1.0958 0.7753 0.7722 0.057 Uiso 1 1 calc R . . . .
C12 C 0.8577(8) 0.5156(6) 0.7463(2) 0.0436(13) Uani 1 1 d . . . . .
H12A H 0.9825 0.4619 0.7407 0.052 Uiso 1 1 calc R . . . .
H12B H 0.7683 0.4380 0.7462 0.052 Uiso 1 1 calc R . . . .
C13 C 0.8333(7) 0.6002(6) 0.8096(2) 0.0387(12) Uani 1 1 d . . . . .
H13A H 0.7219 0.5706 0.8340 0.046 Uiso 1 1 calc R . . . .
H13B H 0.9401 0.5710 0.8338 0.046 Uiso 1 1 calc R . . . .
C14 C 0.6455(7) 0.7216(6) 0.7059(2) 0.0416(13) Uani 1 1 d . . . . .
H14A H 0.5471 0.6516 0.7102 0.050 Uiso 1 1 calc R . . . .
H14B H 0.6219 0.7916 0.6703 0.050 Uiso 1 1 calc R . . . .
C15 C 0.6406(7) 0.8157(6) 0.7656(2) 0.0381(12) Uani 1 1 d . . . . .
H15A H 0.6301 0.9263 0.7552 0.046 Uiso 1 1 calc R . . . .
H15B H 0.5326 0.7944 0.7938 0.046 Uiso 1 1 calc R . . . .
C16 C 0.8176(9) 0.8638(7) 0.8596(3) 0.0559(16) Uani 1 1 d D . . . .
H16A H 0.9432 0.8497 0.8735 0.067 Uiso 0.699(13) 1 calc R . P A 1
H16B H 0.7906 0.9741 0.8503 0.067 Uiso 0.699(13) 1 calc R . P A 1
H16C H 0.8183 0.9744 0.8497 0.067 Uiso 0.301(13) 1 calc R . P A 2
H16D H 0.9313 0.8307 0.8797 0.067 Uiso 0.301(13) 1 calc R . P A 2
C17 C 0.692(2) 0.8233(18) 0.9107(6) 0.045(3) Uani 0.699(13) 1 d . U P A 1
C18 C 0.732(2) 0.7171(16) 0.9563(6) 0.055(3) Uani 0.699(13) 1 d . U P A 1
H18 H 0.8506 0.6629 0.9542 0.066 Uiso 0.699(13) 1 calc R . P A 1
C19 C 0.6061(19) 0.6862(15) 1.0056(6) 0.059(3) Uani 0.699(13) 1 d . U P A 1
H19 H 0.6422 0.6166 1.0374 0.071 Uiso 0.699(13) 1 calc R . P A 1
C20 C 0.423(2) 0.7578(16) 1.0087(5) 0.056(3) Uani 0.699(13) 1 d . U P A 1
C21 C 0.373(2) 0.8696(15) 0.9620(6) 0.055(3) Uani 0.699(13) 1 d . U P A 1
H21 H 0.2533 0.9202 0.9625 0.066 Uiso 0.699(13) 1 calc R . P A 1
C22 C 0.513(2) 0.9008(18) 0.9147(6) 0.054(4) Uani 0.699(13) 1 d . U P A 1
H22 H 0.4845 0.9772 0.8844 0.064 Uiso 0.699(13) 1 calc R . P A 1
C23 C 0.2832(16) 0.7225(14) 1.0628(6) 0.075(3) Uani 0.699(13) 1 d D U P A 1
H23 H 0.3306 0.6634 1.0961 0.090 Uiso 0.699(13) 1 calc R . P A 1
C24 C 0.1033(18) 0.7647(17) 1.0687(7) 0.097(4) Uani 0.699(13) 1 d D U P A 1
H24A H 0.0477 0.8240 1.0370 0.116 Uiso 0.699(13) 1 calc R . P A 1
H24B H 0.0311 0.7354 1.1047 0.116 Uiso 0.699(13) 1 calc R . P A 1
C17A C 0.641(2) 0.838(3) 0.9084(9) 0.022(7) Uani 0.301(13) 1 d D U P A 2
C18A C 0.468(3) 0.924(3) 0.9065(10) 0.031(7) Uani 0.301(13) 1 d G U P A 2
H18A H 0.4483 0.9975 0.8744 0.037 Uiso 0.301(13) 1 calc R . P A 2
C19A C 0.324(2) 0.900(3) 0.9527(11) 0.070(13) Uani 0.301(13) 1 d G U P A 2
H19A H 0.2085 0.9579 0.9515 0.084 Uiso 0.301(13) 1 calc R . P A 2
C20A C 0.353(2) 0.791(3) 1.0008(9) 0.046(8) Uani 0.301(13) 1 d DG U P A 2
C21A C 0.526(3) 0.704(2) 1.0026(8) 0.032(6) Uani 0.301(13) 1 d G U P A 2
H21A H 0.5454 0.6310 1.0348 0.039 Uiso 0.301(13) 1 calc R . P A 2
C22A C 0.670(2) 0.728(3) 0.9564(10) 0.043(9) Uani 0.301(13) 1 d G U P A 2
H22A H 0.7853 0.6706 0.9577 0.051 Uiso 0.301(13) 1 calc R . P A 2
C23A C 0.191(4) 0.775(4) 1.0482(13) 0.075(3) Uani 0.301(13) 1 d D U P A 2
H23A H 0.0722 0.7986 1.0345 0.090 Uiso 0.301(13) 1 calc R . P A 2
C24A C 0.201(5) 0.735(4) 1.1036(15) 0.097(4) Uani 0.301(13) 1 d . U P A 2
H24C H 0.3173 0.7105 1.1193 0.116 Uiso 0.301(13) 1 calc R . P A 2
H24D H 0.0924 0.7284 1.1302 0.116 Uiso 0.301(13) 1 calc R . P A 2

loop_
_atom_site_aniso_label
_atom_site_aniso_U_11
_atom_site_aniso_U_22
_atom_site_aniso_U_33
_atom_site_aniso_U_23
_atom_site_aniso_U_13
_atom_site_aniso_U_12
Cu1 0.0431(4) 0.0462(4) 0.0527(5) 0.0024(3) -0.0048(3) -0.0009(3)
Cu2 0.0508(5) 0.0548(5) 0.1339(9) -0.0164(5) -0.0211(5) -0.0089(4)
Cl2 0.0402(7) 0.0396(8) 0.0618(9) -0.0038(6) -0.0033(6) -0.0002(6)
Cl1 0.0369(8) 0.0490(9) 0.1184(14) 0.0352(9) -0.0078(8) -0.0058(7)
Cl3 0.0710(10) 0.0517(9) 0.0630(10) 0.0035(7) -0.0027(8) -0.0235(8)
Cl4 0.0624(10) 0.0585(10) 0.0757(11) 0.0000(8) -0.0142(8) -0.0166(8)
N1 0.044(2) 0.029(2) 0.039(2) -0.0012(19) -0.0074(19) -0.0090(19)
N2 0.034(2) 0.026(2) 0.035(2) 0.0025(18) -0.0027(17) -0.0043(17)
C1 0.070(4) 0.042(4) 0.051(4) 0.002(3) -0.008(3) -0.007(3)
C2 0.046(3) 0.052(4) 0.043(3) 0.003(3) -0.005(3) -0.009(3)
C3 0.047(3) 0.034(3) 0.036(3) -0.004(2) 0.001(2) -0.002(2)
C4 0.037(3) 0.050(3) 0.045(3) 0.003(3) 0.003(2) -0.004(3)
C5 0.038(3) 0.059(4) 0.044(3) 0.003(3) -0.001(2) 0.001(3)
C6 0.039(3) 0.032(3) 0.033(3) -0.003(2) 0.002(2) -0.001(2)
C7 0.044(3) 0.055(4) 0.036(3) -0.003(3) 0.006(2) -0.008(3)
C8 0.039(3) 0.063(4) 0.044(3) -0.003(3) -0.004(3) -0.002(3)
C9 0.047(3) 0.031(3) 0.042(3) -0.007(2) 0.002(2) 0.000(2)
C10 0.039(3) 0.034(3) 0.057(4) 0.000(3) 0.005(3) -0.013(2)
C11 0.045(3) 0.047(3) 0.054(4) 0.007(3) -0.006(3) -0.022(3)
C12 0.063(4) 0.027(3) 0.042(3) 0.009(2) -0.013(3) -0.005(2)
C13 0.045(3) 0.033(3) 0.039(3) 0.011(2) -0.011(2) -0.005(2)
C14 0.032(3) 0.052(3) 0.041(3) -0.005(3) -0.006(2) 0.002(2)
C15 0.041(3) 0.032(3) 0.041(3) 0.003(2) -0.004(2) -0.001(2)
C16 0.078(4) 0.051(4) 0.044(3) -0.006(3) -0.014(3) -0.019(3)
C17 0.052(6) 0.043(6) 0.042(6) -0.009(5) -0.012(5) -0.006(5)
C18 0.061(6) 0.060(6) 0.047(6) -0.005(5) -0.014(5) -0.005(5)
C19 0.069(7) 0.058(6) 0.053(6) 0.002(4) -0.021(5) -0.004(5)
C20 0.065(7) 0.056(6) 0.048(5) -0.009(5) -0.007(5) -0.013(6)
C21 0.059(5) 0.050(6) 0.055(6) -0.019(5) -0.009(5) 0.006(5)
C22 0.077(8) 0.048(6) 0.038(6) 0.000(4) -0.022(6) -0.002(6)
C23 0.086(6) 0.069(6) 0.071(6) -0.003(4) 0.003(5) -0.011(5)
C24 0.100(9) 0.105(8) 0.084(9) -0.012(7) 0.023(6) -0.025(7)
C17A 0.024(10) 0.023(10) 0.021(9) -0.005(7) -0.009(7) -0.001(8)
C18A 0.036(10) 0.029(10) 0.027(10) -0.006(7) -0.015(7) 0.010(7)
C19A 0.075(15) 0.070(15) 0.066(15) -0.010(9) -0.014(9) -0.002(9)
C20A 0.047(11) 0.042(11) 0.048(11) -0.014(8) -0.004(8) 0.000(8)
C21A 0.028(10) 0.034(9) 0.034(9) 0.005(7) -0.004(8) -0.003(8)
C22A 0.046(12) 0.041(11) 0.040(11) 0.000(8) -0.004(8) 0.000(8)
C23A 0.086(6) 0.069(6) 0.071(6) -0.003(4) 0.003(5) -0.011(5)
C24A 0.100(9) 0.105(8) 0.084(9) -0.012(7) 0.023(6) -0.025(7)

loop_
_atom_type_symbol
_atom_type_description
_atom_type_scat_dispersion_real
_atom_type_scat_dispersion_imag
_atom_type_scat_source
C C 0.0033 0.0016 'International Tables Vol C Tables 4.2.6.8 and 6.1.1.4'
H H 0.0000 0.0000 'International Tables Vol C Tables 4.2.6.8 and 6.1.1.4'
Cl Cl 0.1484 0.1585 'International Tables Vol C Tables 4.2.6.8 and 6.1.1.4'
Cu Cu 0.3201 1.2651 'International Tables Vol C Tables 4.2.6.8 and 6.1.1.4'
N N 0.0061 0.0033 'International Tables Vol C Tables 4.2.6.8 and 6.1.1.4'

loop_
_geom_angle_atom_site_label_1
_geom_angle_atom_site_label_2
_geom_angle_atom_site_label_3
_geom_angle
_geom_angle_site_symmetry_1
_geom_angle_site_symmetry_3
Cl2 Cu1 Cl3 96.43(6) . .
Cl1 Cu1 Cl2 107.00(6) . .
Cl1 Cu1 Cl3 100.62(7) . .
C1 Cu1 Cl2 141.73(18) . .
C1 Cu1 Cl1 106.28(18) . .
C1 Cu1 Cl3 95.51(18) . .
C1 Cu1 C2 38.1(2) . .
C2 Cu1 Cl2 104.17(16) . .
C2 Cu1 Cl1 141.53(17) . .
C2 Cu1 Cl3 97.69(16) . .
Cl3 Cu2 Cl2 97.04(7) . .
Cl4 Cu2 Cl2 100.20(7) . .
Cl4 Cu2 Cl3 161.75(8) . .
Cu1 Cl2 Cu2 76.18(5) . .
Cu2 Cl3 Cu1 81.06(6) . .
C11 N1 C16 108.3(4) . .
C13 N1 C11 108.4(4) . .
C13 N1 C16 111.6(4) . .
C15 N1 C11 108.5(4) . .
C15 N1 C13 108.2(4) . .
C15 N1 C16 111.8(4) . .
C10 N2 C9 111.4(4) . .
C10 N2 C12 109.1(4) . .
C12 N2 C9 107.4(4) . .
C14 N2 C9 113.3(4) . .
C14 N2 C10 107.1(4) . .
C14 N2 C12 108.4(4) . .
C2 C1 Cu1 73.8(3) . .
C1 C2 Cu1 68.1(3) . .
C1 C2 C3 124.6(5) . .
C3 C2 Cu1 110.5(4) . .
C4 C3 C2 119.8(5) . .
C4 C3 C8 118.0(5) . .
C8 C3 C2 122.2(5) . .
C3 C4 C5 121.2(5) . .
C4 C5 C6 120.2(5) . .
C5 C6 C9 120.8(5) . .
C7 C6 C5 118.6(5) . .
C7 C6 C9 120.4(4) . .
C6 C7 C8 121.0(5) . .
C7 C8 C3 121.0(5) . .
C6 C9 N2 113.9(4) . .
C11 C10 N2 110.1(4) . .
C10 C11 N1 111.0(4) . .
N2 C12 C13 110.6(4) . .
N1 C13 C12 109.5(4) . .
N2 C14 C15 111.6(4) . .
N1 C15 C14 109.5(4) . .
N1 C16 C17A 112.4(11) . .
C17 C16 N1 116.6(7) . .
C18 C17 C16 125.1(14) . .
C18 C17 C22 117.6(12) . .
C22 C17 C16 117.3(11) . .
C17 C18 C19 122.3(14) . .
C18 C19 C20 120.8(12) . .
C19 C20 C21 118.9(11) . .
C19 C20 C23 120.8(12) . .
C21 C20 C23 120.3(13) . .
C22 C21 C20 117.0(13) . .
C17 C22 C21 123.2(13) . .
C24 C23 C20 128.0(14) . .
C18A C17A C16 123.5(12) . .
C18A C17A C22A 120.0 . .
C22A C17A C16 116.4(12) . .
C19A C18A C17A 120.0 . .
C18A C19A C20A 120.0 . .
C19A C20A C23A 115.8(19) . .
C21A C20A C19A 120.0 . .
C21A C20A C23A 124.2(19) . .
C22A C21A C20A 120.0 . .
C21A C22A C17A 120.0 . .
C24A C23A C20A 126(3) . .

loop_
_geom_bond_atom_site_label_1
_geom_bond_atom_site_label_2
_geom_bond_distance
_geom_bond_site_symmetry_2
Cu1 Cl2 2.2700(19) .
Cu1 Cl1 2.2481(19) .
Cu1 Cl3 2.808(2) .
Cu1 C1 2.043(6) .
Cu1 C2 2.114(5) .
Cu2 Cl2 2.917(2) .
Cu2 Cl3 2.110(2) .
Cu2 Cl4 2.109(2) .
N1 C11 1.506(6) .
N1 C13 1.499(6) .
N1 C15 1.499(6) .
N1 C16 1.527(7) .
N2 C9 1.537(6) .
N2 C10 1.494(6) .
N2 C12 1.500(6) .
N2 C14 1.485(6) .
C1 C2 1.357(8) .
C2 C3 1.486(7) .
C3 C4 1.381(7) .
C3 C8 1.383(7) .
C4 C5 1.385(7) .
C5 C6 1.386(7) .
C6 C7 1.376(7) .
C6 C9 1.499(7) .
C7 C8 1.376(8) .
C10 C11 1.493(7) .
C12 C13 1.520(7) .
C14 C15 1.503(7) .
C16 C17 1.413(13) .
C16 C17A 1.602(12) .
C17 C18 1.348(14) .
C17 C22 1.390(17) .
C18 C19 1.363(16) .
C19 C20 1.399(18) .
C20 C21 1.411(18) .
C20 C23 1.506(16) .
C21 C22 1.398(14) .
C23 C24 1.309(16) .
C17A C18A 1.3900 .
C17A C22A 1.3900 .
C18A C19A 1.3900 .
C19A C20A 1.3900 .
C20A C21A 1.3900 .
C20A C23A 1.489(18) .
C21A C22A 1.3900 .
C23A C24A 1.22(5) .
